data_7227236
loop_
_publ_author_name
'Sato, M.'
'Takeda, T.'
'Hoshino, N.'
'Akutagawa, T.'

_publ_section_title
;
 Electronic and crystal structures of 1,2,3-triazole-fused p-benzoquinone
 derivatives
;
_journal_issue 6
_journal_name_full CrystEngComm
_journal_page_first 910
_journal_paper_doi 10.1039/C6CE02167K
_journal_volume 19
_journal_year 2017
_chemical_formula_moiety 'C6 H4 N6 Na O4'
_chemical_formula_sum 'C6 H4 N6 Na O4'
_chemical_formula_weight 247.13
_space_group_crystal_system monoclinic
_space_group_IT_number 13
_space_group_name_Hall '-P 2yac'
_space_group_name_H-M_alt 'P 1 2/n 1'
_symmetry_space_group_name_Hall '-P 2yac'
_symmetry_space_group_name_H-M 'P 1 2/n 1'
_atom_sites_solution_hydrogens geom
_atom_sites_solution_primary direct
_atom_sites_solution_secondary difmap
_audit_update_record
;
2016-09-24 deposited with the CCDC.
2016-12-05 downloaded from the CCDC.
;
_cell_angle_alpha 90.0000
_cell_angle_beta 106.8049(13)
_cell_angle_gamma 90.0000
_cell_formula_units_Z 2
_cell_length_a 9.6805(2)
_cell_length_b 3.52584(8)
_cell_length_c 14.4065(3)
_cell_measurement_reflns_used 2787
_cell_measurement_temperature 100
_cell_measurement_theta_max 68.10
_cell_measurement_theta_min 3.21
_cell_volume 470.722(18)
_computing_cell_refinement 'RAPID AUTO'
_computing_data_collection 'RAPID AUTO (Rigaku, ????)'
_computing_data_reduction 'RAPID AUTO'
_computing_molecular_graphics 'CrystalStructure 4.1'
_computing_publication_material 'CrystalStructure 4.1 (Rigaku, 2014)'
_computing_structure_refinement 'SHELXL97 (Sheldrick, 2008)'
_computing_structure_solution 'Il Milione (Burla, et al., 2007)'
_diffrn_ambient_temperature 100
_diffrn_detector_area_resol_mean 10.000
_diffrn_measured_fraction_theta_full 0.998
_diffrn_measured_fraction_theta_max 0.998
_diffrn_measurement_device_type 'Rigaku R-AXIS RAPID'
_diffrn_measurement_method \w
_diffrn_radiation_type 'Cu K\a'
_diffrn_radiation_wavelength 1.54187
_diffrn_reflns_av_R_equivalents 0.0805
_diffrn_reflns_Laue_measured_fraction_full 0.000
_diffrn_reflns_Laue_measured_fraction_max 0.000
_diffrn_reflns_limit_h_max 11
_diffrn_reflns_limit_h_min -11
_diffrn_reflns_limit_k_max 4
_diffrn_reflns_limit_k_min -4
_diffrn_reflns_limit_l_max 16
_diffrn_reflns_limit_l_min -17
_diffrn_reflns_number 4412
_diffrn_reflns_point_group_measured_fraction_full 0.000
_diffrn_reflns_point_group_measured_fraction_max 0.000
_diffrn_reflns_theta_full 68.190
_diffrn_reflns_theta_max 68.190
_diffrn_reflns_theta_min 4.920
_diffrn_standards_number 0
_exptl_absorpt_coefficient_mu 1.672
_exptl_absorpt_correction_T_max 0.967
_exptl_absorpt_correction_T_min 0.682
_exptl_absorpt_correction_type multi-scan
_exptl_absorpt_process_details 'ABSCOR (Rigaku, 1995)'
_exptl_crystal_colour yellow
_exptl_crystal_density_diffrn 1.743
_exptl_crystal_density_method 'not measured'
_exptl_crystal_description block
_exptl_crystal_F_000 250.00
_exptl_crystal_size_max 0.700
_exptl_crystal_size_mid 0.400
_exptl_crystal_size_min 0.020
_refine_diff_density_max 0.81
_refine_diff_density_min -0.49
_refine_ls_extinction_method none
_refine_ls_goodness_of_fit_ref 1.085
_refine_ls_hydrogen_treatment refxyz
_refine_ls_number_parameters 90
_refine_ls_number_reflns 861
_refine_ls_number_restraints 0
_refine_ls_R_factor_all 0.0604
_refine_ls_R_factor_gt 0.0577
_refine_ls_shift/su_max 0.001
_refine_ls_structure_factor_coef Fsqd
_refine_ls_weighting_details 'w = 1/[\s^2^(Fo^2^)+(0.1252P)^2^+0.1605P] where P=(Fo^2^+2Fc^2^)/3'
_refine_ls_weighting_scheme calc
_refine_ls_wR_factor_gt 0.1656
_refine_ls_wR_factor_ref 0.1700
_reflns_number_gt 784
_reflns_number_total 861
_reflns_threshold_expression F^2^>2.0\s(F^2^)
_cod_data_source_file c6ce02167k2.cif
_cod_data_source_block BBTzQ
_cod_depositor_comments 'Adding full bibliography for 7227231--7227238.cif.'
_cod_original_cell_volume 470.718(17)
_cod_database_code 7227236

loop_
_symmetry_equiv_pos_site_id
_space_group_symop_operation_xyz
1 +X,+Y,+Z
2 1/2-X,+Y,1/2-Z
3 -X,-Y,-Z
4 1/2+X,-Y,1/2+Z

loop_
_atom_site_label
_atom_site_type_symbol
_atom_site_fract_x
_atom_site_fract_y
_atom_site_fract_z
_atom_site_U_iso_or_equiv
_atom_site_adp_type
_atom_site_occupancy
_atom_site_site_symmetry_multiplicity
_atom_site_calc_flag
Na1 Na 0.75 0.0027(3) 0.25 0.0163(5) Uani 1 2 d
O1 O 0.94030(17) 0.0092(4) 0.17581(12) 0.0193(6) Uani 1 4 d
O2 O 0.62777(19) 0.5028(4) 0.15004(13) 0.0181(5) Uani 1 4 d
N1 N 1.2215(2) -0.2481(6) 0.15044(15) 0.0177(5) Uani 1 4 d
N2 N 1.32099(19) -0.3421(6) 0.10589(13) 0.0195(5) Uani 1 4 d
N3 N 1.26990(19) -0.2750(6) 0.01137(13) 0.0184(5) Uani 1 4 d
C1 C 0.9661(2) 0.0107(6) 0.09794(17) 0.0153(6) Uani 1 4 d
C2 C 1.1037(2) -0.1176(7) 0.08333(16) 0.0171(6) Uani 1 4 d
C3 C 0.8653(2) 0.1338(7) 0.00476(16) 0.0168(6) Uani 1 4 d
H1A H 0.641(3) 0.466(9) 0.098(3) 0.035(10) Uiso 1 4 d
H1B H 0.548(5) 0.541(12) 0.135(3) 0.059(13) Uiso 1 4 d
H2 H 1.248(6) -0.231(15) 0.209(3) 0.10(2) Uiso 1 4 d

loop_
_atom_site_aniso_label
_atom_site_aniso_U_11
_atom_site_aniso_U_22
_atom_site_aniso_U_33
_atom_site_aniso_U_12
_atom_site_aniso_U_13
_atom_site_aniso_U_23
Na1 0.0139(8) 0.0192(9) 0.0169(8) 0.0000 0.0062(6) 0.0000
O1 0.0168(10) 0.0280(12) 0.0151(10) 0.0023(6) 0.0076(8) 0.0007(6)
O2 0.0127(10) 0.0269(12) 0.0152(10) 0.0021(6) 0.0045(8) -0.0012(6)
N1 0.0125(10) 0.0248(11) 0.0157(10) 0.0017(7) 0.0038(8) -0.0008(7)
N2 0.0141(10) 0.0270(12) 0.0173(10) 0.0000(8) 0.0042(7) -0.0009(8)
N3 0.0126(9) 0.0246(11) 0.0176(10) 0.0001(7) 0.0036(8) -0.0003(7)
C1 0.0120(11) 0.0184(13) 0.0166(13) -0.0016(7) 0.0060(9) -0.0011(8)
C2 0.0124(11) 0.0227(13) 0.0158(11) -0.0007(9) 0.0035(8) -0.0006(9)
C3 0.0124(10) 0.0204(13) 0.0176(12) -0.0019(8) 0.0042(9) -0.0009(9)

loop_
_atom_type_symbol
_atom_type_description
_atom_type_scat_dispersion_real
_atom_type_scat_dispersion_imag
_atom_type_scat_source
C C 0.0181 0.0091
;
International Tables for Crystallography
(Vol. C, Tables 4.2.6.8 and 6.1.1.4)
;
O O 0.0492 0.0322
;
International Tables for Crystallography
(Vol. C, Tables 4.2.6.8 and 6.1.1.4)
;
N N 0.0311 0.0180
;
International Tables for Crystallography
(Vol. C, Tables 4.2.6.8 and 6.1.1.4)
;
Na Na 0.1353 0.1239
;
International Tables for Crystallography
(Vol. C, Tables 4.2.6.8 and 6.1.1.4)
;
H H 0.0000 0.0000
;
International Tables for Crystallography
(Vol. C, Table 6.1.1.4)
;

loop_
_geom_angle_atom_site_label_1
_geom_angle_atom_site_label_2
_geom_angle_atom_site_label_3
_geom_angle
_geom_angle_publ_flag
_geom_angle_site_symmetry_1
_geom_angle_site_symmetry_3
N2 N1 C2 108.5(2) yes . .
N1 N2 N3 109.87(17) yes . .
N2 N3 C3 107.21(19) yes . 3_755
O1 C1 C2 124.28(19) yes . .
O1 C1 C3 125.5(2) yes . .
C2 C1 C3 110.2(2) yes . .
N1 C2 C1 127.9(2) yes . .
N1 C2 C3 106.3(2) yes . 3_755
C1 C2 C3 125.82(18) yes . 3_755
N3 C3 C1 127.9(2) yes 3_755 .
N3 C3 C2 108.17(18) yes 3_755 3_755
C1 C3 C2 123.9(2) yes . 3_755
H1A O2 H1B 101(4) no . .
N2 N1 H2 118(5) no . .
C2 N1 H2 132(4) no . .

loop_
_geom_bond_atom_site_label_1
_geom_bond_atom_site_label_2
_geom_bond_distance
_geom_bond_publ_flag
_geom_bond_site_symmetry_2
O1 C1 1.218(3) yes .
N1 N2 1.344(3) yes .
N1 C2 1.346(3) yes .
N2 N3 1.329(2) yes .
N3 C3 1.356(3) yes 3_755
C1 C2 1.478(3) yes .
C1 C3 1.478(3) yes .
C2 C3 1.387(4) yes 3_755
O2 H1A 0.81(4) no .
O2 H1B 0.76(5) no .
N1 H2 0.81(5) no .

loop_
_geom_contact_atom_site_label_1
_geom_contact_atom_site_label_2
_geom_contact_distance
_geom_contact_publ_flag
_geom_contact_site_symmetry_2
O1 N1 2.991(3) no .
O1 N3 3.020(2) no 3_755
C1 C1 3.077(4) no 3_755
C2 C2 2.774(3) no 3_755
C3 C3 2.813(3) no 3_755
Na1 Na1 3.5258(15) no 1_545
Na1 Na1 3.5258(15) no 1_565
Na1 O1 2.3822(19) no .
Na1 O1 2.3822(19) no 2_655
Na1 O2 2.3653(17) no 1_545
Na1 O2 2.3660(17) no .
Na1 O2 2.3653(17) no 2_645
Na1 O2 2.3660(17) no 2_655
Na1 C1 3.439(3) no .
Na1 C1 3.439(3) no 2_655
O1 Na1 2.3822(19) no .
O1 O1 3.526(2) no 1_545
O1 O1 3.526(2) no 1_565
O1 O2 3.439(2) no 1_545
O1 O2 3.416(2) no .
O1 O2 3.297(3) no 2_645
O1 O2 3.273(3) no 2_655
O1 N2 3.544(2) no 2_755
O2 Na1 2.3660(17) no .
O2 Na1 2.3653(17) no 1_565
O2 O1 3.416(2) no .
O2 O1 3.439(2) no 1_565
O2 O1 3.273(3) no 2_655
O2 O1 3.297(3) no 2_665
O2 O2 3.526(2) no 1_545
O2 O2 3.526(2) no 1_565
O2 O2 3.155(2) no 2_655
O2 N2 2.904(3) no 1_465
O2 N3 3.550(2) no 1_465
O2 N3 2.892(3) no 3_755
N1 N1 3.526(3) no 1_545
N1 N1 3.526(3) no 1_565
N1 N1 2.760(3) no 2_755
N1 N2 3.450(3) no 1_565
N1 C1 3.526(3) no 1_545
N1 C2 3.316(3) no 1_545
N2 O1 3.544(2) no 2_755
N2 O2 2.904(3) no 1_645
N2 N1 3.450(3) no 1_545
N2 N2 3.526(3) no 1_545
N2 N2 3.526(3) no 1_565
N2 N3 3.540(3) no 1_545
N2 C2 3.408(3) no 1_545
N2 C3 3.453(3) no 3_745
N3 O2 3.550(2) no 1_645
N3 O2 2.892(3) no 3_755
N3 N2 3.540(3) no 1_565
N3 N3 3.526(3) no 1_545
N3 N3 3.526(3) no 1_565
N3 C1 3.514(3) no 3_745
N3 C3 3.280(3) no 3_745
C1 Na1 3.439(3) no .
C1 N1 3.526(3) no 1_565
C1 N3 3.514(3) no 3_745
C1 C1 3.526(3) no 1_545
C1 C1 3.526(3) no 1_565
C1 C2 3.380(3) no 1_565
C1 C3 3.400(3) no 1_545
C2 N1 3.316(3) no 1_565
C2 N2 3.408(3) no 1_565
C2 C1 3.380(3) no 1_545
C2 C2 3.526(4) no 1_545
C2 C2 3.526(4) no 1_565
C2 C3 3.473(3) no 1_545
C3 N2 3.453(3) no 3_745
C3 N3 3.280(3) no 3_745
C3 C1 3.400(3) no 1_565
C3 C2 3.473(3) no 1_565
C3 C3 3.526(3) no 1_545
C3 C3 3.526(3) no 1_565
O1 H2 3.00(6) no .
N3 H2 2.92(5) no .
C1 H2 2.86(5) no .
C3 H2 2.97(4) no 3_755
Na1 H1A 2.85(3) no 1_545
Na1 H1A 2.69(3) no .
Na1 H1A 2.85(3) no 2_645
Na1 H1A 2.69(3) no 2_655
Na1 H1B 2.72(4) no 1_545
Na1 H1B 2.88(4) no .
Na1 H1B 2.72(4) no 2_645
Na1 H1B 2.88(4) no 2_655
O1 H1A 3.38(3) no 1_545
O1 H1A 3.22(3) no .
O1 H1B 3.16(5) no 2_645
O1 H1B 3.29(5) no 2_655
O1 H2 3.12(5) no 2_755
O2 H1A 3.49(3) no 1_565
O2 H1B 3.47(4) no 1_545
N1 H1B 3.31(5) no 1_645
N1 H2 3.56(5) no 1_545
N1 H2 1.97(5) no 2_755
N2 H1A 3.21(3) no 1_645
N2 H1A 3.09(4) no 3_755
N2 H1B 2.15(5) no 1_645
N2 H2 2.96(6) no 2_755
N3 H1A 3.57(3) no 1_645
N3 H1A 2.11(4) no 3_755
N3 H1A 3.48(3) no 3_765
N3 H1B 2.84(4) no 1_645
N3 H1B 3.25(5) no 3_755
C1 H1A 3.53(3) no .
C1 H2 3.42(5) no 2_755
C2 H2 2.95(4) no 2_755
C3 H1A 3.09(4) no .
H1A Na1 2.69(3) no .
H1A Na1 2.85(3) no 1_565
H1A O1 3.22(3) no .
H1A O1 3.38(3) no 1_565
H1A O2 3.49(3) no 1_545
H1A N2 3.21(3) no 1_465
H1A N2 3.09(4) no 3_755
H1A N3 3.57(3) no 1_465
H1A N3 2.11(4) no 3_755
H1A N3 3.48(3) no 3_765
H1A C1 3.53(3) no .
H1A C3 3.09(4) no .
H1A H1A 3.53(4) no 1_545
H1A H1A 3.53(4) no 1_565
H1A H1A 3.32(4) no 3_665
H1A H1B 3.47(5) no 1_545
H1A H1B 3.32(5) no 3_665
H1B Na1 2.88(4) no .
H1B Na1 2.72(4) no 1_565
H1B O1 3.29(5) no 2_655
H1B O1 3.16(5) no 2_665
H1B O2 3.47(4) no 1_565
H1B N1 3.31(5) no 1_465
H1B N2 2.15(5) no 1_465
H1B N3 2.84(4) no 1_465
H1B N3 3.25(5) no 3_755
H1B H1A 3.47(5) no 1_565
H1B H1A 3.32(5) no 3_665
H1B H1B 3.53(6) no 1_545
H1B H1B 3.53(6) no 1_565
H1B H2 3.47(8) no 1_465
H2 O1 3.12(5) no 2_755
H2 N1 3.56(5) no 1_565
H2 N1 1.97(5) no 2_755
H2 N2 2.96(6) no 2_755
H2 C1 3.42(5) no 2_755
H2 C2 2.95(4) no 2_755
H2 H1B 3.47(8) no 1_645
H2 H2 3.53(8) no 1_545
H2 H2 3.53(8) no 1_565
H2 H2 1.18(7) no 2_755

loop_
_geom_hbond_atom_site_label_D
_geom_hbond_atom_site_label_H
_geom_hbond_atom_site_label_A
_geom_hbond_site_symmetry_A
_geom_hbond_distance_DA
_geom_hbond_distance_DH
_geom_hbond_distance_HA
_geom_hbond_angle_DHA
_geom_hbond_publ_flag
O2 H1A N3 3_755 2.892(3) 0.81(4) 2.11(4) 162(3) no
O2 H1B N2 1_465 2.904(3) 0.76(5) 2.15(5) 174(5) no
N1 H2 N1 2_755 2.760(3) 0.81(5) 1.97(5) 169(6) no
N1 H2 N2 . 1.344(3) 0.81(5) 1.86(6) 40(3) no

loop_
_geom_torsion_atom_site_label_1
_geom_torsion_atom_site_label_2
_geom_torsion_atom_site_label_3
_geom_torsion_atom_site_label_4
_geom_torsion
_geom_torsion_publ_flag
_geom_torsion_site_symmetry_3
_geom_torsion_site_symmetry_4
N2 N1 C2 C1 178.5(2) no . .
N2 N1 C2 C3 -0.2(2) no . 3_755
C2 N1 N2 N3 0.0(2) no . .
N1 N2 N3 C3 0.2(2) no . 3_755
N2 N3 C3 C1 179.18(19) no 3_755 3_755
N2 N3 C3 C2 -0.3(2) no 3_755 .
O1 C1 C2 N1 -1.2(4) no . .
O1 C1 C2 C3 177.30(19) no . 3_755
O1 C1 C3 N3 2.1(4) no . 3_755
O1 C1 C3 C2 -177.32(18) no . 3_755
C2 C1 C3 N3 -178.8(2) no . 3_755
C2 C1 C3 C2 1.8(3) no . 3_755
C3 C1 C2 N1 179.7(2) no . .
C3 C1 C2 C3 -1.8(3) no . 3_755
N1 C2 C3 N3 0.3(3) no 3_755 .
N1 C2 C3 C1 -179.21(18) no 3_755 3_755
C1 C2 C3 N3 -178.5(2) no 3_755 .
C1 C2 C3 C1 2.1(4) no 3_755 3_755
